data_2201334
loop_
_publ_author_name
'Yao Kang'
'Zhao-Ji Li'
'Ye-Yan Qin'
'Yu-Biao Chen'
'Rui-feng Hu'
'Yi-Hang Wen'
'Jian-Kai Cheng'
'Yuan-Gen Yao'

_publ_section_title
;
 A trinuclear molybdenum cluster coordinated by
 <i>N</i>-phenylanthranilate
;
_journal_issue 8
_journal_name_full 'Acta Crystallographica Section E'
_journal_page_first m420
_journal_page_last m422
_journal_paper_doi 10.1107/S1600536802012060
_journal_volume 58
_journal_year 2002
_chemical_formula_iupac '[Mo3 S4 (C13 H10 N O2) (C4 H10 O2 P S2)3(C3 H7 NO )]'
_chemical_formula_structural '[Mo3 S4 (C6 H4 COONHC6 H5)(DTP)3(DMF)]'
_chemical_formula_sum 'C28 H47 Mo3 N2 O9 P3 S10'
_chemical_formula_weight 1257.01
_chemical_name_systematic
;
?
;
_space_group_IT_number 2
_symmetry_cell_setting triclinic
_symmetry_space_group_name_Hall '-P 1'
_symmetry_space_group_name_H-M 'P -1'
_atom_sites_solution_hydrogens geom
_atom_sites_solution_primary direct
_atom_sites_solution_secondary difmap
_audit_creation_method SHELXL-97
_cell_angle_alpha 74.7870(10)
_cell_angle_beta 76.2320(10)
_cell_angle_gamma 80.6880(10)
_cell_formula_units_Z 2
_cell_length_a 12.4661(2)
_cell_length_b 14.1240(2)
_cell_length_c 14.85070(10)
_cell_measurement_reflns_used 6265
_cell_measurement_temperature 293(2)
_cell_measurement_theta_max 25.06
_cell_measurement_theta_min 1.45
_cell_volume 2436.84(6)
_computing_cell_refinement 'SMART and SAINT (Siemens, 1994)'
_computing_data_collection 'SMART (Siemens, 1996)'
_computing_data_reduction 'XPREP in SHELXTL (Siemens, 1994)'
_computing_molecular_graphics SHELXTL
_computing_publication_material SHELXTL
_computing_structure_refinement SHELXTL
_computing_structure_solution SHELXTL
_diffrn_ambient_temperature 293(2)
_diffrn_measured_fraction_theta_full 0.989
_diffrn_measured_fraction_theta_max 0.989
_diffrn_measurement_device_type 'SMART CCD area-detector'
_diffrn_measurement_method '\f and \w scans'
_diffrn_radiation_monochromator graphite
_diffrn_radiation_source 'fine-focus sealed tube'
_diffrn_radiation_type MoK\a
_diffrn_radiation_wavelength 0.71073
_diffrn_reflns_av_R_equivalents 0.0506
_diffrn_reflns_av_sigmaI/netI 0.0539
_diffrn_reflns_limit_h_max 14
_diffrn_reflns_limit_h_min -13
_diffrn_reflns_limit_k_max 16
_diffrn_reflns_limit_k_min -16
_diffrn_reflns_limit_l_max 17
_diffrn_reflns_limit_l_min -10
_diffrn_reflns_number 12774
_diffrn_reflns_theta_full 25.06
_diffrn_reflns_theta_max 25.06
_diffrn_reflns_theta_min 1.45
_diffrn_standards_number 0
_exptl_absorpt_coefficient_mu 1.332
_exptl_absorpt_correction_T_max 0.841
_exptl_absorpt_correction_T_min 0.630
_exptl_absorpt_correction_type multi-scan
_exptl_absorpt_process_details '(SADABS; Sheldrick, 1996)'
_exptl_crystal_colour Black
_exptl_crystal_density_diffrn 1.713
_exptl_crystal_density_method 'not measured'
_exptl_crystal_description 'rectangular block'
_exptl_crystal_F_000 1264
_exptl_crystal_size_max 0.34
_exptl_crystal_size_mid 0.22
_exptl_crystal_size_min 0.13
_refine_diff_density_max 0.753
_refine_diff_density_min -0.729
_refine_ls_extinction_coef 0.0029(3)
_refine_ls_extinction_expression Fc^*^=kFc[1+0.001xFc^2^\l^3^/sin(2\q)]^-1/4^
_refine_ls_extinction_method SHELXL97
_refine_ls_goodness_of_fit_ref 1.180
_refine_ls_hydrogen_treatment constr
_refine_ls_matrix_type full
_refine_ls_number_parameters 497
_refine_ls_number_reflns 8550
_refine_ls_number_restraints 3
_refine_ls_restrained_S_all 1.180
_refine_ls_R_factor_all 0.0843
_refine_ls_R_factor_gt 0.0576
_refine_ls_shift/su_max <0.001
_refine_ls_shift/su_mean 0.000
_refine_ls_structure_factor_coef Fsqd
_refine_ls_weighting_details 'calc w = 1/[\s^2^(Fo^2^)+(0.0567P)^2^+6.1749P] where P = (Fo^2^+2Fc^2^)/3'
_refine_ls_weighting_scheme calc
_refine_ls_wR_factor_gt 0.1379
_refine_ls_wR_factor_ref 0.1628
_reflns_number_gt 6518
_reflns_number_total 8550
_reflns_threshold_expression I>2\s(I)
_cod_data_source_file cf6191.cif
_cod_data_source_block I
_cod_depositor_comments
;
The following automatic conversions were performed:
'_symmetry_cell_setting' value 'Triclinic' changed to 'triclinic'
according to '/home/saulius/struct/CIF-dictionaries/cif_core.dic'
dictionary named 'cif_core.dic' version 2.4.1 from 2010-06-29.

Automatic conversion script
Id: cif_fix_enum 1527 2010-12-29 10:47:43Z saulius 

The following automatic conversions were performed:

'_symmetry_cell_setting' value 'Triclinic' changed to 'triclinic'
according to /home/saulius/struct/CIF-dictionaries/cif_core.dic
dictionary named 'cif_core.dic' version 2.4.1 from 2010-06-29.

Automatic conversion script
Id: cif_fix_values 1715 2011-07-08 13:25:40Z adriana 
;
_cod_original_cell_volume 2436.84(5)
_cod_database_code 2201334
_cod_database_fobs_code 2201334

loop_
_symmetry_equiv_pos_as_xyz
'x, y, z'
'-x, -y, -z'

loop_
_atom_site_label
_atom_site_fract_x
_atom_site_fract_y
_atom_site_fract_z
_atom_site_U_iso_or_equiv
_atom_site_adp_type
_atom_site_calc_flag
_atom_site_refinement_flags
_atom_site_occupancy
_atom_site_disorder_assembly
_atom_site_disorder_group
_atom_site_type_symbol
Mo1 0.51150(5) 0.23261(5) 0.44006(4) 0.0527(2) Uani d . 1 . . Mo
Mo2 0.30777(5) 0.17815(5) 0.44520(4) 0.0538(2) Uani d . 1 . . Mo
Mo3 0.45995(5) 0.22608(5) 0.27646(4) 0.0528(2) Uani d . 1 . . Mo
S 0.36889(15) 0.33357(13) 0.37313(13) 0.0555(4) Uani d . 1 . . S
S1 0.43144(17) 0.09706(14) 0.53776(14) 0.0598(5) Uani d . 1 . . S
S2 0.36227(17) 0.09094(14) 0.32837(14) 0.0601(5) Uani d . 1 . . S
S3 0.61448(16) 0.14449(14) 0.33299(14) 0.0586(5) Uani d . 1 . . S
S11 0.67432(18) 0.18006(17) 0.52365(16) 0.0713(6) Uani d . 1 . . S
S12 0.4691(2) 0.34310(17) 0.55576(16) 0.0743(6) Uani d . 1 . . S
S21 0.1854(2) 0.26015(16) 0.57498(17) 0.0776(6) Uani d . 1 . . S
S22 0.18039(18) 0.04351(15) 0.54110(15) 0.0690(5) Uani d . 1 . . S
S31 0.34715(19) 0.33141(16) 0.15896(15) 0.0718(6) Uani d . 1 . . S
S32 0.5537(2) 0.16950(18) 0.12217(16) 0.0754(6) Uani d . 1 . . S
P1 0.6044(2) 0.27451(17) 0.60466(16) 0.0700(6) Uani d . 1 . . P
P2 0.10727(18) 0.13972(17) 0.62008(16) 0.0694(6) Uani d . 1 . . P
P3 0.4264(2) 0.24745(18) 0.06919(16) 0.0745(6) Uani d . 1 . . P
O11 0.6854(6) 0.3467(5) 0.6091(4) 0.0879(18) Uani d . 1 . . O
O12 0.5793(6) 0.2247(5) 0.7153(4) 0.0890(18) Uani d . 1 . . O
O22 -0.0190(5) 0.1711(5) 0.6160(5) 0.097(2) Uani d . 1 . . O
O21 0.0966(5) 0.0924(5) 0.7295(4) 0.0800(16) Uani d D 1 . . O
C21 0.1925(8) 0.0582(9) 0.7694(7) 0.098(3) Uani d D 1 . . C
H21A 0.2449 0.0196 0.7297 0.117 Uiso calc R 1 . . H
H21B 0.2278 0.1144 0.7699 0.117 Uiso calc R 1 . . H
C22 0.1672(12) 0.0013(14) 0.8610(10) 0.200(9) Uani d D 1 . . C
H22A 0.2340 -0.0201 0.8856 0.299 Uiso calc R 1 . . H
H22B 0.1339 -0.0552 0.8606 0.299 Uiso calc R 1 . . H
H22C 0.1162 0.0396 0.9007 0.299 Uiso calc R 1 . . H
O31 0.3493(6) 0.1732(5) 0.0593(5) 0.104(2) Uani d D 1 . . O
C31 0.2470(13) 0.2024(12) 0.0359(14) 0.187(8) Uani d D 1 . . C
H31A 0.2139 0.2584 0.0632 0.224 Uiso calc R 1 . . H
H31B 0.2587 0.2260 -0.0328 0.224 Uiso calc R 1 . . H
C32 0.1728(16) 0.1366(18) 0.0624(17) 0.295(16) Uani d D 1 . . C
H32A 0.1051 0.1671 0.0423 0.443 Uiso calc R 1 . . H
H32B 0.1581 0.1134 0.1306 0.443 Uiso calc R 1 . . H
H32C 0.2019 0.0819 0.0335 0.443 Uiso calc R 1 . . H
O32 0.4548(6) 0.3071(5) -0.0371(4) 0.098(2) Uani d . 1 . . O
O41 0.6119(4) 0.3531(4) 0.3495(4) 0.0603(12) Uani d . 1 . . O
O42 0.5720(4) 0.3452(4) 0.2115(3) 0.0584(12) Uani d . 1 . . O
O61 0.1602(4) 0.2463(4) 0.3785(4) 0.0666(14) Uani d . 1 . . O
N41 0.7546(7) 0.3727(6) 0.0711(5) 0.089(2) Uani d . 1 . . N
H41A 0.7034 0.3351 0.1014 0.107 Uiso calc R 1 . . H
N61 0.0086(6) 0.2577(6) 0.3171(6) 0.081(2) Uani d . 1 . . N
C11 0.7304(11) 0.4194(8) 0.5259(8) 0.112(4) Uani d . 1 . . C
H11A 0.6772 0.4776 0.5171 0.135 Uiso calc R 1 . . H
H11B 0.7447 0.3928 0.4697 0.135 Uiso calc R 1 . . H
C12 0.8336(11) 0.4459(9) 0.5385(10) 0.133(5) Uani d . 1 . . C
H12A 0.8645 0.4931 0.4827 0.199 Uiso calc R 1 . . H
H12B 0.8855 0.3879 0.5480 0.199 Uiso calc R 1 . . H
H12C 0.8185 0.4740 0.5930 0.199 Uiso calc R 1 . . H
C13 0.5020(11) 0.1503(9) 0.7573(8) 0.119(4) Uani d . 1 . . C
H13A 0.4265 0.1819 0.7616 0.143 Uiso calc R 1 . . H
H13B 0.5129 0.1045 0.7166 0.143 Uiso calc R 1 . . H
C14 0.5182(15) 0.0968(10) 0.8515(8) 0.169(7) Uani d . 1 . . C
H14A 0.4649 0.0496 0.8784 0.253 Uiso calc R 1 . . H
H14B 0.5085 0.1422 0.8915 0.253 Uiso calc R 1 . . H
H14C 0.5919 0.0630 0.8469 0.253 Uiso calc R 1 . . H
C23 -0.0933(11) 0.0985(12) 0.6348(13) 0.145(6) Uani d . 1 . . C
H23A -0.1394 0.1173 0.5874 0.174 Uiso calc R 1 . . H
H23B -0.0504 0.0361 0.6280 0.174 Uiso calc R 1 . . H
C24 -0.1614(13) 0.0853(14) 0.7246(13) 0.178(8) Uani d . 1 . . C
H24A -0.2081 0.0345 0.7329 0.267 Uiso calc R 1 . . H
H24B -0.2068 0.1458 0.7310 0.267 Uiso calc R 1 . . H
H24C -0.1166 0.0662 0.7721 0.267 Uiso calc R 1 . . H
C33 0.5120(10) 0.3942(8) -0.0661(8) 0.108(4) Uani d . 1 . . C
H33A 0.5678 0.3869 -0.0283 0.129 Uiso calc R 1 . . H
H33B 0.4598 0.4510 -0.0555 0.129 Uiso calc R 1 . . H
C34 0.5650(9) 0.4094(8) -0.1671(7) 0.096(3) Uani d . 1 . . C
H34A 0.6044 0.4669 -0.1859 0.144 Uiso calc R 1 . . H
H34B 0.5093 0.4187 -0.2044 0.144 Uiso calc R 1 . . H
H34C 0.6161 0.3528 -0.1773 0.144 Uiso calc R 1 . . H
C41 0.6247(6) 0.3771(5) 0.2598(6) 0.0558(17) Uani d . 1 . . C
C42 0.7062(6) 0.4485(5) 0.2067(5) 0.0587(18) Uani d . 1 . . C
C43 0.7705(6) 0.4433(6) 0.1150(6) 0.065(2) Uani d . 1 . . C
C44 0.8510(6) 0.5097(6) 0.0736(6) 0.071(2) Uani d . 1 . . C
H44A 0.8949 0.5074 0.0139 0.085 Uiso calc R 1 . . H
C45 0.8666(7) 0.5773(7) 0.1189(7) 0.078(2) Uani d . 1 . . C
H45A 0.9214 0.6196 0.0903 0.094 Uiso calc R 1 . . H
C46 0.8016(8) 0.5836(6) 0.2066(7) 0.078(2) Uani d . 1 . . C
H46A 0.8104 0.6316 0.2359 0.093 Uiso calc R 1 . . H
C47 0.7244(7) 0.5189(6) 0.2503(6) 0.065(2) Uani d . 1 . . C
H47A 0.6829 0.5219 0.3107 0.078 Uiso calc R 1 . . H
C49 0.8133(7) 0.3561(6) -0.0179(6) 0.068(2) Uani d . 1 . . C
C50 0.8569(10) 0.2612(8) -0.0226(8) 0.104(3) Uani d . 1 . . C
H50A 0.8519 0.2113 0.0329 0.125 Uiso calc R 1 . . H
C51 0.9075(12) 0.2397(12) -0.1084(12) 0.134(5) Uani d . 1 . . C
H51A 0.9345 0.1749 -0.1109 0.161 Uiso calc R 1 . . H
C52 0.9187(12) 0.3113(14) -0.1893(10) 0.135(6) Uani d . 1 . . C
H52A 0.9554 0.2968 -0.2471 0.162 Uiso calc R 1 . . H
C53 0.8761(11) 0.4043(11) -0.1851(8) 0.116(4) Uani d . 1 . . C
H53A 0.8816 0.4536 -0.2410 0.139 Uiso calc R 1 . . H
C54 0.8247(9) 0.4279(8) -0.1002(7) 0.090(3) Uani d . 1 . . C
H54A 0.7975 0.4929 -0.0987 0.108 Uiso calc R 1 . . H
C61 0.0901(9) 0.2120(7) 0.3581(7) 0.088(3) Uani d . 1 . . C
H61A 0.0944 0.1435 0.3735 0.106 Uiso calc R 1 . . H
C62 -0.0752(11) 0.2127(10) 0.2958(10) 0.141(5) Uani d . 1 . . C
H62A -0.0621 0.1423 0.3163 0.212 Uiso calc R 1 . . H
H62B -0.0722 0.2309 0.2284 0.212 Uiso calc R 1 . . H
H62C -0.1471 0.2351 0.3286 0.212 Uiso calc R 1 . . H
C63 0.0001(14) 0.3620(11) 0.2880(16) 0.216(10) Uani d . 1 . . C
H63A 0.0583 0.3857 0.3055 0.324 Uiso calc R 1 . . H
H63B -0.0707 0.3889 0.3187 0.324 Uiso calc R 1 . . H
H63C 0.0068 0.3820 0.2201 0.324 Uiso calc R 1 . . H

loop_
_atom_site_aniso_label
_atom_site_aniso_U_11
_atom_site_aniso_U_22
_atom_site_aniso_U_33
_atom_site_aniso_U_12
_atom_site_aniso_U_13
_atom_site_aniso_U_23
Mo1 0.0526(4) 0.0527(4) 0.0558(4) 0.0030(3) -0.0143(3) -0.0202(3)
Mo2 0.0520(4) 0.0505(4) 0.0585(4) 0.0014(3) -0.0121(3) -0.0158(3)
Mo3 0.0526(4) 0.0533(4) 0.0552(4) 0.0001(3) -0.0135(3) -0.0187(3)
S 0.0546(11) 0.0502(10) 0.0612(11) 0.0020(8) -0.0122(8) -0.0166(8)
S1 0.0644(12) 0.0563(11) 0.0591(11) 0.0003(9) -0.0170(9) -0.0143(9)
S2 0.0627(12) 0.0551(10) 0.0675(12) -0.0045(9) -0.0141(9) -0.0233(9)
S3 0.0532(11) 0.0605(11) 0.0646(11) 0.0057(8) -0.0132(9) -0.0248(9)
S11 0.0664(13) 0.0802(14) 0.0757(13) 0.0094(10) -0.0292(11) -0.0298(11)
S12 0.0805(15) 0.0743(13) 0.0780(14) 0.0099(11) -0.0227(11) -0.0402(11)
S21 0.0796(15) 0.0650(13) 0.0818(14) -0.0001(11) 0.0038(11) -0.0289(11)
S22 0.0701(13) 0.0593(12) 0.0737(13) -0.0065(10) -0.0104(10) -0.0133(10)
S31 0.0773(14) 0.0700(13) 0.0709(13) 0.0029(11) -0.0294(11) -0.0148(10)
S32 0.0767(14) 0.0863(15) 0.0696(13) 0.0009(11) -0.0129(11) -0.0367(12)
P1 0.0787(15) 0.0750(14) 0.0648(13) -0.0051(11) -0.0233(11) -0.0254(11)
P2 0.0591(13) 0.0713(14) 0.0697(13) 0.0013(10) -0.0062(10) -0.0137(11)
P3 0.0897(17) 0.0771(15) 0.0647(13) -0.0142(12) -0.0230(12) -0.0206(11)
O11 0.110(5) 0.092(4) 0.078(4) -0.025(4) -0.037(4) -0.022(3)
O12 0.115(5) 0.097(5) 0.064(4) -0.023(4) -0.026(3) -0.021(3)
O22 0.066(4) 0.101(5) 0.119(5) 0.012(4) -0.027(4) -0.022(4)
O21 0.063(4) 0.096(4) 0.070(4) -0.001(3) -0.009(3) -0.010(3)
C21 0.082(7) 0.125(9) 0.080(7) 0.015(6) -0.023(5) -0.024(6)
C22 0.124(12) 0.26(2) 0.144(13) 0.031(13) -0.039(10) 0.058(13)
O31 0.108(6) 0.110(5) 0.119(6) -0.011(4) -0.049(5) -0.048(4)
C31 0.161(16) 0.199(18) 0.26(2) -0.043(14) -0.102(16) -0.083(16)
C32 0.21(2) 0.35(3) 0.34(3) -0.16(2) -0.16(2) 0.09(3)
O32 0.137(6) 0.098(5) 0.069(4) -0.032(4) -0.028(4) -0.021(3)
O41 0.064(3) 0.063(3) 0.057(3) -0.007(2) -0.015(2) -0.018(2)
O42 0.054(3) 0.065(3) 0.060(3) -0.010(2) -0.014(2) -0.018(2)
O61 0.051(3) 0.068(3) 0.079(4) -0.004(3) -0.021(3) -0.009(3)
N41 0.094(6) 0.102(6) 0.083(5) -0.043(5) 0.012(4) -0.046(4)
N61 0.060(4) 0.086(5) 0.094(5) -0.009(4) -0.026(4) -0.004(4)
C11 0.151(11) 0.094(8) 0.104(8) -0.037(8) -0.054(8) -0.004(6)
C12 0.141(12) 0.115(10) 0.152(12) -0.051(9) -0.047(9) -0.012(9)
C13 0.144(11) 0.122(10) 0.099(8) -0.046(9) -0.024(8) -0.018(7)
C14 0.28(2) 0.133(12) 0.079(8) -0.062(13) 0.010(10) -0.018(8)
C23 0.081(9) 0.174(15) 0.205(17) 0.017(9) -0.067(10) -0.072(13)
C24 0.114(12) 0.209(18) 0.201(18) -0.071(12) -0.045(12) 0.014(15)
C33 0.130(10) 0.102(8) 0.104(8) -0.044(7) -0.018(7) -0.031(7)
C34 0.119(9) 0.094(7) 0.077(6) -0.022(6) -0.024(6) -0.011(5)
C41 0.051(4) 0.049(4) 0.069(5) 0.004(3) -0.014(4) -0.020(4)
C42 0.048(4) 0.060(4) 0.070(5) 0.000(3) -0.011(4) -0.023(4)
C43 0.054(5) 0.069(5) 0.070(5) -0.005(4) -0.007(4) -0.018(4)
C44 0.052(5) 0.084(6) 0.075(5) -0.015(4) -0.004(4) -0.021(5)
C45 0.065(5) 0.079(6) 0.093(7) -0.021(4) -0.019(5) -0.015(5)
C46 0.084(6) 0.070(5) 0.090(6) -0.020(5) -0.022(5) -0.026(5)
C47 0.068(5) 0.062(5) 0.067(5) -0.005(4) -0.014(4) -0.018(4)
C49 0.055(5) 0.077(5) 0.077(5) -0.006(4) -0.008(4) -0.032(5)
C50 0.119(9) 0.094(8) 0.100(8) -0.009(7) -0.014(7) -0.035(6)
C51 0.125(11) 0.130(11) 0.157(13) 0.006(9) -0.004(10) -0.084(11)
C52 0.117(10) 0.193(16) 0.106(10) -0.041(11) 0.031(8) -0.087(11)
C53 0.140(11) 0.147(12) 0.069(7) -0.043(9) -0.018(7) -0.027(7)
C54 0.094(7) 0.092(7) 0.090(7) -0.002(6) -0.031(6) -0.024(6)
C61 0.091(7) 0.076(6) 0.100(7) 0.000(5) -0.043(6) -0.007(5)
C62 0.130(11) 0.127(10) 0.176(13) -0.040(9) -0.083(10) 0.011(9)
C63 0.169(16) 0.120(12) 0.41(3) 0.021(11) -0.190(19) -0.053(16)

loop_
_atom_type_symbol
_atom_type_description
_atom_type_scat_dispersion_real
_atom_type_scat_dispersion_imag
_atom_type_scat_source
C C 0.0033 0.0016 'International Tables Vol C Tables 4.2.6.8 and 6.1.1.4'
H H 0.0000 0.0000 'International Tables Vol C Tables 4.2.6.8 and 6.1.1.4'
N N 0.0061 0.0033 'International Tables Vol C Tables 4.2.6.8 and 6.1.1.4'
O O 0.0106 0.0060 'International Tables Vol C Tables 4.2.6.8 and 6.1.1.4'
P P 0.1023 0.0942 'International Tables Vol C Tables 4.2.6.8 and 6.1.1.4'
S S 0.1246 0.1234 'International Tables Vol C Tables 4.2.6.8 and 6.1.1.4'
Mo Mo -1.6832 0.6857 'International Tables Vol C Tables 4.2.6.8 and 6.1.1.4'

loop_
_geom_angle_atom_site_label_1
_geom_angle_atom_site_label_2
_geom_angle_atom_site_label_3
_geom_angle
O41 Mo1 S1 171.94(14)
O41 Mo1 S3 83.57(14)
S1 Mo1 S3 92.79(7)
O41 Mo1 S 82.68(14)
S1 Mo1 S 105.32(7)
S3 Mo1 S 108.73(7)
O41 Mo1 S12 82.30(14)
S1 Mo1 S12 99.12(8)
S3 Mo1 S12 158.87(8)
S Mo1 S12 84.95(7)
O41 Mo1 S11 84.37(14)
S1 Mo1 S11 88.15(8)
S3 Mo1 S11 85.00(7)
S Mo1 S11 159.85(7)
S12 Mo1 S11 78.05(7)
O41 Mo1 Mo3 84.83(13)
S1 Mo1 Mo3 98.92(5)
S3 Mo1 Mo3 54.31(5)
S Mo1 Mo3 54.98(5)
S12 Mo1 Mo3 139.16(6)
S11 Mo1 Mo3 138.80(6)
O41 Mo1 Mo2 134.70(13)
S1 Mo1 Mo2 52.81(5)
S3 Mo1 Mo2 97.21(5)
S Mo1 Mo2 54.00(5)
S12 Mo1 Mo2 103.90(6)
S11 Mo1 Mo2 140.93(6)
Mo3 Mo1 Mo2 60.97(2)
O61 Mo2 S1 168.80(15)
O61 Mo2 S2 87.40(15)
S1 Mo2 S2 97.65(7)
O61 Mo2 S 82.53(15)
S1 Mo2 S 105.62(7)
S2 Mo2 S 104.90(7)
O61 Mo2 S21 78.72(15)
S1 Mo2 S21 94.02(8)
S2 Mo2 S21 161.33(8)
S Mo2 S21 85.77(7)
O61 Mo2 S22 84.04(15)
S1 Mo2 S22 86.13(7)
S2 Mo2 S22 88.15(7)
S Mo2 S22 160.76(7)
S21 Mo2 S22 78.12(7)
O61 Mo2 Mo1 136.19(14)
S1 Mo2 Mo1 53.16(5)
S2 Mo2 Mo1 98.17(6)
S Mo2 Mo1 53.95(5)
S21 Mo2 Mo1 100.49(6)
S22 Mo2 Mo1 139.25(6)
O61 Mo2 Mo3 93.89(14)
S1 Mo2 Mo3 97.13(6)
S2 Mo2 Mo3 52.99(5)
S Mo2 Mo3 53.87(5)
S21 Mo2 Mo3 139.64(6)
S22 Mo2 Mo3 141.13(5)
Mo1 Mo2 Mo3 58.35(2)
O42 Mo3 S2 171.57(13)
O42 Mo3 S3 82.10(14)
S2 Mo3 S3 94.46(7)
O42 Mo3 S 83.34(13)
S2 Mo3 S 105.07(7)
S3 Mo3 S 108.60(7)
O42 Mo3 S31 82.13(14)
S2 Mo3 S31 99.04(8)
S3 Mo3 S31 158.25(8)
S Mo3 S31 84.28(7)
O42 Mo3 S32 82.03(13)
S2 Mo3 S32 90.04(8)
S3 Mo3 S32 85.33(7)
S Mo3 S32 158.16(8)
S31 Mo3 S32 77.73(8)
O42 Mo3 Mo1 84.12(12)
S2 Mo3 Mo1 100.17(6)
S3 Mo3 Mo1 54.23(5)
S Mo3 Mo1 54.93(5)
S31 Mo3 Mo1 138.18(6)
S32 Mo3 Mo1 138.68(6)
O42 Mo3 Mo2 134.74(12)
S2 Mo3 Mo2 53.18(5)
S3 Mo3 Mo2 96.93(5)
S Mo3 Mo2 53.87(5)
S31 Mo3 Mo2 104.81(6)
S32 Mo3 Mo2 143.21(6)
Mo1 Mo3 Mo2 60.68(2)
Mo1 S Mo3 70.09(5)
Mo1 S Mo2 72.05(6)
Mo3 S Mo2 72.26(6)
Mo2 S1 Mo1 74.02(6)
Mo3 S2 Mo2 73.83(6)
Mo1 S3 Mo3 71.46(6)
P1 S11 Mo1 87.73(10)
P1 S12 Mo1 87.87(10)
P2 S21 Mo2 86.58(10)
P2 S22 Mo2 85.93(10)
P3 S31 Mo3 87.03(10)
P3 S32 Mo3 85.85(10)
O11 P1 O12 96.3(3)
O11 P1 S11 113.7(3)
O12 P1 S11 113.7(3)
O11 P1 S12 113.7(3)
O12 P1 S12 113.4(3)
S11 P1 S12 106.19(12)
O21 P2 O22 100.0(4)
O21 P2 S21 113.9(3)
O22 P2 S21 108.1(3)
O21 P2 S22 112.0(3)
O22 P2 S22 113.3(3)
S21 P2 S22 109.26(13)
O32 P3 O31 100.0(4)
O32 P3 S32 115.8(3)
O31 P3 S32 108.4(3)
O32 P3 S31 113.2(3)
O31 P3 S31 112.0(3)
S32 P3 S31 107.15(13)
C11 O11 P1 121.6(6)
C13 O12 P1 122.4(6)
C23 O22 P2 120.6(7)
C21 O21 P2 120.8(6)
C22 C21 O21 111.9(10)
C31 O31 P3 123.4(8)
C32 C31 O31 118.4(16)
C33 O32 P3 123.0(6)
C41 O41 Mo1 122.6(5)
C41 O42 Mo3 123.0(5)
C61 O61 Mo2 132.9(6)
C43 N41 C49 126.9(7)
C61 N61 C63 118.5(9)
C61 N61 C62 126.5(9)
C63 N61 C62 115.0(9)
O11 C11 C12 109.3(9)
C14 C13 O12 111.0(11)
C24 C23 O22 113.9(14)
O32 C33 C34 109.7(8)
O41 C41 O42 125.0(7)
O41 C41 C42 117.3(7)
O42 C41 C42 117.7(7)
C47 C42 C43 119.2(7)
C47 C42 C41 119.0(7)
C43 C42 C41 121.7(7)
N41 C43 C44 122.7(7)
N41 C43 C42 119.9(7)
C44 C43 C42 117.4(7)
C45 C44 C43 121.6(8)
C44 C45 C46 120.5(8)
C47 C46 C45 119.7(8)
C46 C47 C42 121.6(8)
C54 C49 C50 118.3(9)
C54 C49 N41 123.6(9)
C50 C49 N41 118.1(9)
C51 C50 C49 120.4(12)
C52 C51 C50 120.8(13)
C53 C52 C51 119.0(12)
C52 C53 C54 121.5(12)
C49 C54 C53 120.0(11)
O61 C61 N61 128.7(9)

loop_
_geom_bond_atom_site_label_1
_geom_bond_atom_site_label_2
_geom_bond_site_symmetry_2
_geom_bond_distance
_geom_bond_publ_flag
Mo1 O41 . 2.227(5) ?
Mo1 S1 . 2.289(2) ?
Mo1 S3 . 2.2969(19) ?
Mo1 S . 2.3364(19) ?
Mo1 S12 . 2.525(2) ?
Mo1 S11 . 2.538(2) ?
Mo1 Mo3 . 2.6841(9) ?
Mo1 Mo2 . 2.7490(9) ?
Mo2 O61 . 2.255(5) ?
Mo2 S1 . 2.278(2) ?
Mo2 S2 . 2.2976(19) ?
Mo2 S . 2.3377(19) ?
Mo2 S21 . 2.566(2) ?
Mo2 S22 . 2.578(2) ?
Mo2 Mo3 . 2.7567(9) ?
Mo3 O42 . 2.232(5) ?
Mo3 S2 . 2.292(2) ?
Mo3 S3 . 2.299(2) ?
Mo3 S . 2.3377(18) ?
Mo3 S31 . 2.523(2) ?
Mo3 S32 . 2.577(2) ?
S11 P1 . 1.988(3) ?
S12 P1 . 1.998(3) ?
S21 P2 . 1.980(3) ?
S22 P2 . 1.995(3) ?
S31 P3 . 1.996(3) ?
S32 P3 . 1.981(3) ?
P1 O11 . 1.571(6) ?
P1 O12 . 1.585(6) ?
P2 O21 . 1.569(6) ?
P2 O22 . 1.575(7) ?
P3 O32 . 1.568(7) ?
P3 O31 . 1.587(7) ?
O11 C11 . 1.444(12) ?
O12 C13 . 1.456(12) ?
O22 C23 . 1.422(16) ?
O21 C21 . 1.419(10) ?
C21 C22 . 1.379(13) ?
O31 C31 . 1.372(13) ?
C31 C32 . 1.338(16) ?
O32 C33 . 1.437(11) ?
O41 C41 . 1.263(8) ?
O42 C41 . 1.279(8) ?
O61 C61 . 1.197(10) ?
N41 C43 . 1.388(10) ?
N41 C49 . 1.408(10) ?
N61 C61 . 1.301(11) ?
N61 C63 . 1.416(15) ?
N61 C62 . 1.439(13) ?
C11 C12 . 1.461(15) ?
C13 C14 . 1.449(16) ?
C23 C24 . 1.384(19) ?
C33 C34 . 1.462(13) ?
C41 C42 . 1.484(10) ?
C42 C47 . 1.394(10) ?
C42 C43 . 1.420(10) ?
C43 C44 . 1.405(11) ?
C44 C45 . 1.365(11) ?
C45 C46 . 1.376(12) ?
C46 C47 . 1.363(11) ?
C49 C54 . 1.362(12) ?
C49 C50 . 1.376(13) ?
C50 C51 . 1.368(16) ?
C51 C52 . 1.346(19) ?
C52 C53 . 1.345(18) ?
C53 C54 . 1.371(15) ?
